data_7200701
loop_
_publ_author_name
'Avenda\~no, Carlos'
'Brice\~no, Alexander'

_publ_section_title
;
 Concomitant [2 + 2] cycloaddition solid state reactions from
 co-crystals self-assembled via mechanochemistry
;
_journal_issue 3
_journal_name_full CrystEngComm
_journal_page_first 408
_journal_paper_doi 10.1039/b820463b
_journal_volume 11
_journal_year 2009
_chemical_compound_source Synthesis
_chemical_formula_moiety 'C12 H10 N2, C5 H6 O4, H2 O'
_chemical_formula_sum 'C17 H18 N2 O5'
_chemical_formula_weight 330.33
_chemical_name_systematic
;
?
;
_space_group_IT_number 15
_symmetry_cell_setting monoclinic
_symmetry_space_group_name_Hall '-C 2yc'
_symmetry_space_group_name_H-M 'C 1 2/c 1'
_atom_sites_solution_hydrogens geom
_atom_sites_solution_primary direct
_atom_sites_solution_secondary difmap
_audit_creation_date '20 August 2008'
_audit_creation_method SHELXL-97
_cell_angle_alpha 90.00
_cell_angle_beta 93.423(13)
_cell_angle_gamma 90.00
_cell_formula_units_Z 8
_cell_length_a 19.841(8)
_cell_length_b 11.394(5)
_cell_length_c 14.637(6)
_cell_measurement_reflns_used 1272
_cell_measurement_temperature 293(2)
_cell_measurement_theta_max 26.30
_cell_measurement_theta_min 2.46
_cell_volume 3303(2)
_computing_cell_refinement 'CrystalClear (Rigaku/MSC Inc., 2005)'
_computing_data_collection 'CrystalClear (Rigaku/MSC Inc., 2005)'
_computing_data_reduction 'CrystalClear (Rigaku/MSC Inc., 2005)'
_computing_molecular_graphics
;
SHELXLTL-NT V5.1 (Bruker AXS, 1998) and DIAMOND
(Brandenburg, 1998)
;
_computing_publication_material
;
SHELXLTL-NT V5.1 (Bruker AXS, 1998) and PLATON (Spek, 2003).
;
_computing_structure_refinement 'SHELXLTL-NT V5.1 (Bruker AXS, 1998)'
_computing_structure_solution 'SHELXLTL-NT V5.1 (Bruker AXS, 1998)'
_diffrn_ambient_temperature 293(2)
_diffrn_measured_fraction_theta_full 0.977
_diffrn_measured_fraction_theta_max 0.794
_diffrn_measurement_device 'Mercury (2x2 bin mode)'
_diffrn_measurement_device_type 'Rigaku AFC7S Mercury'
_diffrn_measurement_method '\w '
_diffrn_radiation_detector CCD
_diffrn_radiation_monochromator graphite
_diffrn_radiation_source 'Normal-focus sealed tube'
_diffrn_radiation_type MoK\a
_diffrn_radiation_wavelength 0.71073
_diffrn_reflns_av_R_equivalents 0.0421
_diffrn_reflns_av_sigmaI/netI 0.0406
_diffrn_reflns_limit_h_max 22
_diffrn_reflns_limit_h_min -23
_diffrn_reflns_limit_k_max 13
_diffrn_reflns_limit_k_min -13
_diffrn_reflns_limit_l_max 13
_diffrn_reflns_limit_l_min -16
_diffrn_reflns_number 18144
_diffrn_reflns_theta_full 25.00
_diffrn_reflns_theta_max 28.13
_diffrn_reflns_theta_min 2.06
_diffrn_standards_decay_% 0
_diffrn_standards_interval_count 0
_diffrn_standards_interval_time 0
_diffrn_standards_number 0
_exptl_absorpt_coefficient_mu 0.099
_exptl_absorpt_correction_T_max 0.965
_exptl_absorpt_correction_T_min 0.959
_exptl_absorpt_correction_type multi-scan
_exptl_absorpt_process_details 'Jacobson, R. (1998) Private communication'
_exptl_crystal_colour 'Pale yellow'
_exptl_crystal_density_diffrn 1.329
_exptl_crystal_density_method 'not measured'
_exptl_crystal_description Prism
_exptl_crystal_F_000 1392
_exptl_crystal_size_max 0.52
_exptl_crystal_size_mid 0.28
_exptl_crystal_size_min 0.22
_refine_diff_density_max 0.478
_refine_diff_density_min -0.346
_refine_diff_density_rms 0.045
_refine_ls_extinction_coef 0.0022(6)
_refine_ls_extinction_expression Fc^*^=kFc[1+0.001xFc^2^\l^3^/sin(2\q)]^-1/4^
_refine_ls_extinction_method SHELXL
_refine_ls_goodness_of_fit_ref 1.068
_refine_ls_hydrogen_treatment mixed
_refine_ls_matrix_type full
_refine_ls_number_parameters 266
_refine_ls_number_reflns 3205
_refine_ls_number_restraints 266
_refine_ls_restrained_S_all 1.038
_refine_ls_R_factor_all 0.1225
_refine_ls_R_factor_gt 0.0748
_refine_ls_shift/su_max 0.000
_refine_ls_shift/su_mean 0.000
_refine_ls_structure_factor_coef Fsqd
_refine_ls_weighting_details 'calc w=1/[\s^2^(Fo^2^)+(0.1031P)^2^+3.0139P] where P=(Fo^2^+2Fc^2^)/3'
_refine_ls_weighting_scheme calc
_refine_ls_wR_factor_gt 0.1954
_refine_ls_wR_factor_ref 0.2293
_reflns_number_gt 1958
_reflns_number_total 3205
_reflns_threshold_expression >2sigma(I)
_cod_data_source_file b820463b.txt
_cod_data_source_block shelxle
_cod_depositor_comments
;
The following automatic conversions were performed:
'_symmetry_cell_setting' value 'Monoclinic' changed to 'monoclinic'
according to '/home/saulius/struct/CIF-dictionaries/cif_core.dic'
dictionary named 'cif_core.dic' version 2.4.1 from
2010-06-29.

'_exptl_absorpt_correction_type' value 'Multi Scan' changed
to 'multi-scan' according to
'/home/saulius/struct/CIF-dictionaries/cif_core.dic' dictionary named
'cif_core.dic' version 2.4.1 from 2010-06-29.

Automatic conversion script
Id: cif_fix_enum 1527 2010-12-29 10:47:43Z saulius 
;
_cod_original_sg_symbol_Hall -C2yc
_cod_original_sg_symbol_H-M C2/c
_cod_database_code 7200701

loop_
_symmetry_equiv_pos_as_xyz
'x, y, z'
'-x, y, -z+1/2'
'x+1/2, y+1/2, z'
'-x+1/2, y+1/2, -z+1/2'
'-x, -y, -z'
'x, -y, z-1/2'
'-x+1/2, -y+1/2, -z'
'x+1/2, -y+1/2, z-1/2'

loop_
_atom_site_label
_atom_site_type_symbol
_atom_site_fract_x
_atom_site_fract_y
_atom_site_fract_z
_atom_site_U_iso_or_equiv
_atom_site_adp_type
_atom_site_occupancy
_atom_site_symmetry_multiplicity
_atom_site_calc_flag
_atom_site_refinement_flags
_atom_site_disorder_assembly
_atom_site_disorder_group
O1W O 0.31807(14) -0.7614(3) 0.5434(2) 0.0836(9) Uani 1 1 d . . .
H1W1 H 0.335(2) -0.693(4) 0.544(3) 0.107(16) Uiso 1 1 d . . .
H2W1 H 0.294(3) -0.766(7) 0.489(5) 0.23(4) Uiso 1 1 d . . .
O3 O 0.39007(12) 0.0585(2) 0.6023(2) 0.0936(9) Uani 1 1 d . . .
H1O3 H 0.3674 0.1204 0.5899 0.112 Uiso 1 1 d R . .
O2 O 0.55795(12) -0.2317(2) 0.6638(2) 0.0926(9) Uani 1 1 d . . .
H2O2 H 0.5791 -0.2964 0.6695 0.111 Uiso 1 1 d R . .
O4 O 0.47494(14) 0.1827(2) 0.6101(3) 0.1145(11) Uani 1 1 d . . .
O1 O 0.65789(14) -0.1520(3) 0.6468(3) 0.1258(13) Uani 1 1 d . . .
N1 N 0.35552(11) -0.5225(2) 0.54574(16) 0.0554(7) Uani 1 1 d . . .
C1 C 0.59706(17) -0.1425(3) 0.6522(2) 0.0701(9) Uani 1 1 d . . .
C2 C 0.56236(15) -0.0266(3) 0.6362(2) 0.0618(8) Uani 1 1 d . . .
C3 C 0.49589(15) -0.0224(3) 0.6312(2) 0.0619(8) Uani 1 1 d . . .
H3 H 0.4731 -0.0926 0.6393 0.074 Uiso 1 1 calc R . .
C4 C 0.45429(17) 0.0839(3) 0.6139(2) 0.0674(9) Uani 1 1 d . . .
C5 C 0.60934(19) 0.0749(3) 0.6270(3) 0.0966(13) Uani 1 1 d . . .
H5A H 0.5836 0.1457 0.6176 0.145 Uiso 1 1 calc R . .
H5B H 0.6364 0.0621 0.5756 0.145 Uiso 1 1 calc R . .
H5C H 0.6382 0.0820 0.6817 0.145 Uiso 1 1 calc R . .
C6 C 0.47090(13) -0.5229(3) 0.51097(18) 0.0515(7) Uani 1 1 d . . .
H6 H 0.4680 -0.6044 0.5119 0.062 Uiso 1 1 calc R . .
C7 C 0.41064(13) -0.4576(3) 0.53382(17) 0.0494(7) Uani 1 1 d . . .
C8 C 0.29869(14) -0.4667(3) 0.5670(2) 0.0613(8) Uani 1 1 d . . .
H8 H 0.2602 -0.5114 0.5746 0.074 Uiso 1 1 calc R . .
C9 C 0.29461(16) -0.3477(3) 0.5782(2) 0.0650(9) Uani 1 1 d . . .
H9 H 0.2544 -0.3124 0.5927 0.078 Uiso 1 1 calc R . .
C10 C 0.35092(18) -0.2823(3) 0.5674(2) 0.0730(10) Uani 1 1 d . . .
H10 H 0.3497 -0.2013 0.5750 0.088 Uiso 1 1 calc R . .
C11 C 0.40975(15) -0.3367(3) 0.5451(2) 0.0637(9) Uani 1 1 d . . .
H11 H 0.4486 -0.2928 0.5378 0.076 Uiso 1 1 calc R . .
C12 C 0.4753(2) -0.5667(8) 0.7577(4) 0.056(2) Uani 0.492(10) 1 d PDU . 1
H12 H 0.4787 -0.6379 0.7887 0.067 Uiso 0.50 1 calc PR . 1
C13 C 0.4039(2) -0.5520(8) 0.7735(6) 0.058(2) Uani 0.492(10) 1 d PGDU . 1
N2 N 0.3827(4) -0.4405(7) 0.7977(7) 0.049(2) Uani 0.492(10) 1 d PGU . 1
C14 C 0.3152(4) -0.4206(5) 0.8134(8) 0.053(2) Uani 0.492(10) 1 d PGU . 1
H14 H 0.3011 -0.3461 0.8296 0.064 Uiso 0.492(10) 1 calc PR . 1
C15 C 0.2690(3) -0.5122(8) 0.8050(9) 0.062(3) Uani 0.492(10) 1 d PGU . 1
H15 H 0.2239 -0.4989 0.8155 0.074 Uiso 0.492(10) 1 calc PR . 1
C16 C 0.2902(3) -0.6236(6) 0.7808(7) 0.071(2) Uani 0.492(10) 1 d PGU . 1
H16 H 0.2592 -0.6849 0.7751 0.085 Uiso 0.492(10) 1 calc PR . 1
C17 C 0.3576(4) -0.6435(6) 0.7651(6) 0.060(2) Uani 0.492(10) 1 d PGU . 1
H17 H 0.3718 -0.7181 0.7489 0.072 Uiso 0.492(10) 1 calc PR . 1
C12A C 0.4805(2) -0.4841(8) 0.7545(5) 0.052(2) Uani 0.508(10) 1 d PDU . 2
H12A H 0.4747 -0.4037 0.7468 0.062 Uiso 0.50 1 calc PR . 2
C13A C 0.4105(2) -0.5085(7) 0.7735(6) 0.0480(18) Uani 0.508(10) 1 d PGDU . 2
N2A N 0.3741(4) -0.4175(5) 0.8103(7) 0.059(2) Uani 0.508(10) 1 d PGU . 2
C14A C 0.3070(4) -0.4344(6) 0.8295(8) 0.056(2) Uani 0.508(10) 1 d PGU . 2
H14A H 0.2827 -0.3734 0.8541 0.067 Uiso 0.508(10) 1 calc PR . 2
C15A C 0.2763(3) -0.5423(8) 0.8119(8) 0.058(2) Uani 0.508(10) 1 d PGU . 2
H15A H 0.2314 -0.5536 0.8248 0.070 Uiso 0.508(10) 1 calc PR . 2
C16A C 0.3127(4) -0.6333(6) 0.7752(7) 0.064(2) Uani 0.508(10) 1 d PGU . 2
H16A H 0.2921 -0.7056 0.7634 0.076 Uiso 0.508(10) 1 calc PR . 2
C17A C 0.3797(4) -0.6165(6) 0.7560(5) 0.060(2) Uani 0.508(10) 1 d PGU . 2
H17A H 0.4040 -0.6774 0.7314 0.072 Uiso 0.508(10) 1 calc PR . 2

loop_
_atom_site_aniso_label
_atom_site_aniso_U_11
_atom_site_aniso_U_22
_atom_site_aniso_U_33
_atom_site_aniso_U_23
_atom_site_aniso_U_13
_atom_site_aniso_U_12
O1W 0.0556(15) 0.0562(16) 0.138(3) 0.0011(15) -0.0063(14) 0.0031(12)
O3 0.0512(15) 0.0707(17) 0.159(3) 0.0215(16) 0.0063(14) 0.0092(12)
O2 0.0587(16) 0.0696(17) 0.151(3) 0.0242(15) 0.0148(15) 0.0167(13)
O4 0.0729(19) 0.0594(17) 0.210(3) -0.0007(19) -0.0024(19) 0.0068(15)
O1 0.0545(18) 0.082(2) 0.239(4) 0.000(2) -0.0059(19) 0.0110(14)
N1 0.0416(14) 0.0596(16) 0.0656(15) 0.0018(11) 0.0079(10) -0.0009(12)
C1 0.052(2) 0.066(2) 0.092(2) -0.0055(18) -0.0018(16) 0.0056(17)
C2 0.058(2) 0.062(2) 0.0646(18) -0.0028(15) 0.0046(14) 0.0048(16)
C3 0.0541(19) 0.058(2) 0.074(2) -0.0001(15) 0.0064(14) 0.0067(15)
C4 0.059(2) 0.056(2) 0.088(2) -0.0020(16) 0.0082(16) 0.0049(17)
C5 0.064(2) 0.070(3) 0.156(4) 0.005(2) 0.008(2) -0.007(2)
C6 0.0445(16) 0.0521(17) 0.0581(17) 0.0026(13) 0.0040(12) 0.0032(13)
C7 0.0414(16) 0.0541(18) 0.0525(16) 0.0043(12) 0.0023(11) 0.0032(13)
C8 0.0416(17) 0.070(2) 0.073(2) 0.0053(16) 0.0111(14) -0.0016(15)
C9 0.054(2) 0.068(2) 0.074(2) 0.0000(16) 0.0135(14) 0.0123(17)
C10 0.065(2) 0.062(2) 0.094(2) -0.0001(17) 0.0156(17) 0.0079(17)
C11 0.0477(18) 0.057(2) 0.087(2) 0.0019(16) 0.0104(15) 0.0023(15)
C12 0.061(4) 0.052(5) 0.054(3) 0.007(3) 0.002(3) -0.004(3)
C13 0.059(4) 0.052(5) 0.060(4) 0.009(4) -0.003(3) -0.009(3)
N2 0.046(4) 0.056(4) 0.045(3) -0.010(3) 0.001(3) -0.015(3)
C14 0.044(4) 0.063(4) 0.053(4) 0.005(4) 0.019(3) -0.012(3)
C15 0.057(4) 0.057(5) 0.071(5) 0.014(4) 0.001(4) -0.008(4)
C16 0.057(4) 0.076(5) 0.079(4) 0.005(4) 0.009(4) -0.003(4)
C17 0.047(5) 0.063(4) 0.070(4) 0.000(3) 0.010(4) -0.017(4)
C12A 0.049(4) 0.050(4) 0.057(3) 0.002(3) 0.004(4) 0.002(3)
C13A 0.055(4) 0.042(4) 0.046(3) -0.007(3) -0.004(3) 0.000(3)
N2A 0.052(4) 0.067(4) 0.058(4) -0.006(3) 0.011(3) 0.008(3)
C14A 0.048(4) 0.061(4) 0.059(5) 0.015(3) 0.006(3) -0.013(3)
C15A 0.054(4) 0.054(5) 0.066(4) 0.015(4) 0.003(3) -0.011(3)
C16A 0.057(5) 0.056(4) 0.078(4) 0.000(3) 0.008(4) -0.012(4)
C17A 0.049(4) 0.058(4) 0.074(4) 0.002(3) 0.009(4) -0.023(4)

loop_
_atom_type_symbol
_atom_type_description
_atom_type_scat_dispersion_real
_atom_type_scat_dispersion_imag
_atom_type_scat_source
C C 0.0033 0.0016 'International Tables Vol C Tables 4.2.6.8 and 6.1.1.4'
H H 0.0000 0.0000 'International Tables Vol C Tables 4.2.6.8 and 6.1.1.4'
N N 0.0061 0.0033 'International Tables Vol C Tables 4.2.6.8 and 6.1.1.4'
O O 0.0106 0.0060 'International Tables Vol C Tables 4.2.6.8 and 6.1.1.4'

loop_
_geom_angle_atom_site_label_1
_geom_angle_atom_site_label_2
_geom_angle_atom_site_label_3
_geom_angle
_geom_angle_site_symmetry_1
_geom_angle_site_symmetry_3
_geom_angle_publ_flag
H1W1 O1W H2W1 104(5) . . ?
C4 O3 H1O3 110.0 . . ?
C1 O2 H2O2 113.4 . . ?
C7 N1 C8 118.1(3) . . ?
O1 C1 O2 122.8(3) . . ?
O1 C1 C2 121.0(3) . . ?
O2 C1 C2 115.9(3) . . ?
C3 C2 C5 126.4(3) . . ?
C3 C2 C1 119.3(3) . . ?
C5 C2 C1 114.3(3) . . ?
C2 C3 C4 125.9(3) . . ?
C2 C3 H3 117.1 . . ?
C4 C3 H3 117.1 . . ?
O4 C4 O3 122.3(3) . . ?
O4 C4 C3 126.0(3) . . ?
O3 C4 C3 111.8(3) . . ?
C2 C5 H5A 109.5 . . ?
C2 C5 H5B 109.5 . . ?
H5A C5 H5B 109.5 . . ?
C2 C5 H5C 109.5 . . ?
H5A C5 H5C 109.5 . . ?
H5B C5 H5C 109.5 . . ?
C6 C6 C7 126.2(4) 5_646 . ?
C6 C6 H6 116.9 5_646 . ?
C7 C6 H6 116.9 . . ?
N1 C7 C11 121.0(3) . . ?
N1 C7 C6 115.7(3) . . ?
C11 C7 C6 123.2(3) . . ?
N1 C8 C9 123.4(3) . . ?
N1 C8 H8 118.3 . . ?
C9 C8 H8 118.3 . . ?
C10 C9 C8 118.3(3) . . ?
C10 C9 H9 120.8 . . ?
C8 C9 H9 120.8 . . ?
C9 C10 C11 119.6(3) . . ?
C9 C10 H10 120.2 . . ?
C11 C10 H10 120.2 . . ?
C10 C11 C7 119.5(3) . . ?
C10 C11 H11 120.3 . . ?
C7 C11 H11 120.3 . . ?
C12 C12 C13 172.4(6) 2_656 . ?
C12 C12 H12 93.8 2_656 . ?
C13 C12 H12 93.8 . . ?
N2 C13 C17 120.0 . . ?
N2 C13 C12 117.2(6) . . ?
C17 C13 C12 122.8(6) . . ?
C13 N2 C14 120.0 . . ?
N2 C14 C15 120.0 . . ?
N2 C14 H14 120.0 . . ?
C15 C14 H14 120.0 . . ?
C16 C15 C14 120.0 . . ?
C16 C15 H15 120.0 . . ?
C14 C15 H15 120.0 . . ?
C15 C16 C17 120.0 . . ?
C15 C16 H16 120.0 . . ?
C17 C16 H16 120.0 . . ?
C16 C17 C13 120.0 . . ?
C16 C17 H17 120.0 . . ?
C13 C17 H17 120.0 . . ?
C12A C12A C13A 168.9(4) 2_656 . ?
C12A C12A H12A 95.5 2_656 . ?
C13A C12A H12A 95.5 . . ?
N2A C13A C17A 120.0 . . ?
N2A C13A C12A 117.0(5) . . ?
C17A C13A C12A 123.0(5) . . ?
C13A N2A C14A 120.0 . . ?
C15A C14A N2A 120.0 . . ?
C15A C14A H14A 120.0 . . ?
N2A C14A H14A 120.0 . . ?
C14A C15A C16A 120.0 . . ?
C14A C15A H15A 120.0 . . ?
C16A C15A H15A 120.0 . . ?
C17A C16A C15A 120.0 . . ?
C17A C16A H16A 120.0 . . ?
C15A C16A H16A 120.0 . . ?
C16A C17A C13A 120.0 . . ?
C16A C17A H17A 120.0 . . ?
C13A C17A H17A 120.0 . . ?

loop_
_geom_bond_atom_site_label_1
_geom_bond_atom_site_label_2
_geom_bond_distance
_geom_bond_site_symmetry_2
_geom_bond_publ_flag
O1W H1W1 0.84(5) . ?
O1W H2W1 0.90(8) . ?
O3 C4 1.308(4) . ?
O3 H1O3 0.8501 . ?
O2 C1 1.296(4) . ?
O2 H2O2 0.8500 . ?
O4 C4 1.201(4) . ?
O1 C1 1.219(4) . ?
N1 C7 1.340(3) . ?
N1 C8 1.347(4) . ?
C1 C2 1.501(5) . ?
C2 C3 1.317(4) . ?
C2 C5 1.497(5) . ?
C3 C4 1.478(5) . ?
C3 H3 0.9300 . ?
C5 H5A 0.9600 . ?
C5 H5B 0.9600 . ?
C5 H5C 0.9600 . ?
C6 C6 1.324(5) 5_646 ?
C6 C7 1.464(4) . ?
C6 H6 0.9300 . ?
C7 C11 1.388(4) . ?
C8 C9 1.369(5) . ?
C8 H8 0.9300 . ?
C9 C10 1.360(5) . ?
C9 H9 0.9300 . ?
C10 C11 1.378(4) . ?
C10 H10 0.9300 . ?
C11 H11 0.9300 . ?
C12 C12 1.018(8) 2_656 ?
C12 C13 1.459(2) . ?
C12 H12 0.9300 . ?
C13 N2 1.3900 . ?
C13 C17 1.3900 . ?
N2 C14 1.3900 . ?
C14 C15 1.3900 . ?
C14 H14 0.9300 . ?
C15 C16 1.3900 . ?
C15 H15 0.9300 . ?
C16 C17 1.3900 . ?
C16 H16 0.9300 . ?
C17 H17 0.9300 . ?
C12A C12A 0.791(8) 2_656 ?
C12A C13A 1.460(2) . ?
C12A H12A 0.9300 . ?
C13A N2A 1.3900 . ?
C13A C17A 1.3900 . ?
N2A C14A 1.3900 . ?
C14A C15A 1.3900 . ?
C14A H14A 0.9300 . ?
C15A C16A 1.3900 . ?
C15A H15A 0.9300 . ?
C16A C17A 1.3900 . ?
C16A H16A 0.9300 . ?
C17A H17A 0.9300 . ?
